data_4340459
loop_
_publ_author_name
'Thallaj, Nasser K.'
'Orain, Pierre-Yves'
'Thibon, Aurore'
'Sandroni, Martina'
'Welter, Richard'
'Mandon, Dominique'

_publ_section_title
;
 Steric Congestion at, and Proximity to, a Ferrous Center Leads to
 Hydration of \a-Nitrile Substituents Forming Coordinated Carboxamides.
;
_journal_issue 15
_journal_name_full 'Inorganic chemistry'
_journal_page_first 7824
_journal_paper_doi 10.1021/ic500096h
_journal_volume 53
_journal_year 2014
_chemical_formula_moiety 'C22 H19 Cl2 Fe N7'
_chemical_formula_sum 'C22 H19 Cl2 Fe N7'
_chemical_formula_weight 508.19
_chemical_name_systematic
; 
 ? 
;
_space_group_IT_number 14
_symmetry_cell_setting monoclinic
_symmetry_space_group_name_Hall '-P 2yn'
_symmetry_space_group_name_H-M 'P 1 21/n 1'
_atom_sites_solution_hydrogens geom
_atom_sites_solution_primary direct
_atom_sites_solution_secondary difmap
_audit_creation_method SHELXL-97
_cell_angle_alpha 90.00
_cell_angle_beta 102.090(2)
_cell_angle_gamma 90.00
_cell_formula_units_Z 4
_cell_length_a 12.4650(4)
_cell_length_b 14.2120(5)
_cell_length_c 13.3120(5)
_cell_measurement_reflns_used 5075
_cell_measurement_temperature 173(2)
_cell_measurement_theta_max 27.485
_cell_measurement_theta_min 0.998
_cell_volume 2305.95(14)
_computing_cell_refinement 'Denzo (Nonius B.V., 1998)'
_computing_data_collection 'Collect (Nonius B.V., 1998)'
_computing_data_reduction 'Denzo (Nonius B.V., 1998)'
_computing_molecular_graphics 'PLATON 98 (Spek, 1998)'
_computing_publication_material 'SHELXL-97 (Sheldrick, 1997)'
_computing_structure_refinement 'SHELXL-97 (Sheldrick, 1997)'
_computing_structure_solution 'SHELXS-97 (Sheldrick, 1997)'
_diffrn_ambient_temperature 173(2)
_diffrn_measured_fraction_theta_full 0.990
_diffrn_measured_fraction_theta_max 0.990
_diffrn_measurement_device_type KappaCCD
_diffrn_measurement_method '\p scans'
_diffrn_radiation_monochromator graphite
_diffrn_radiation_source 'fine-focus sealed tube'
_diffrn_radiation_type MoK\a
_diffrn_radiation_wavelength 0.71073
_diffrn_reflns_av_R_equivalents 0.0516
_diffrn_reflns_av_sigmaI/netI 0.0864
_diffrn_reflns_limit_h_max 16
_diffrn_reflns_limit_h_min -16
_diffrn_reflns_limit_k_max 18
_diffrn_reflns_limit_k_min -16
_diffrn_reflns_limit_l_max 17
_diffrn_reflns_limit_l_min -17
_diffrn_reflns_number 8906
_diffrn_reflns_theta_full 27.47
_diffrn_reflns_theta_max 27.47
_diffrn_reflns_theta_min 3.13
_exptl_absorpt_coefficient_mu 0.910
_exptl_absorpt_correction_type none
_exptl_crystal_colour red
_exptl_crystal_density_diffrn 1.464
_exptl_crystal_density_method 'not measured'
_exptl_crystal_description prism
_exptl_crystal_F_000 1040
_exptl_crystal_size_max 0.10
_exptl_crystal_size_mid 0.10
_exptl_crystal_size_min 0.10
_refine_diff_density_max 0.541
_refine_diff_density_min -0.432
_refine_diff_density_rms 0.064
_refine_ls_extinction_method none
_refine_ls_goodness_of_fit_ref 1.009
_refine_ls_hydrogen_treatment constr
_refine_ls_matrix_type full
_refine_ls_number_parameters 289
_refine_ls_number_reflns 5219
_refine_ls_number_restraints 0
_refine_ls_restrained_S_all 1.009
_refine_ls_R_factor_all 0.1161
_refine_ls_R_factor_gt 0.0528
_refine_ls_shift/su_max 0.001
_refine_ls_shift/su_mean 0.000
_refine_ls_structure_factor_coef Fsqd
_refine_ls_weighting_details 'calc w=1/[\s^2^(Fo^2^)+(0.0552P)^2^+0.3754P] where P=(Fo^2^+2Fc^2^)/3'
_refine_ls_weighting_scheme calc
_refine_ls_wR_factor_gt 0.1098
_refine_ls_wR_factor_ref 0.1288
_reflns_number_gt 3047
_reflns_number_total 5219
_reflns_threshold_expression >2sigma(I)
_cod_data_source_file ic500096h_si_002.cif
_cod_data_source_block CN2TPAFeCl2
_cod_depositor_comments 'Adding full bibliography for 4340459--4340461.cif.'
_cod_original_sg_symbol_H-M P21/n
_cod_database_code 4340459

loop_
_symmetry_equiv_pos_as_xyz
'x, y, z'
'-x+1/2, y+1/2, -z+1/2'
'-x, -y, -z'
'x-1/2, -y-1/2, z-1/2'

loop_
_atom_site_label
_atom_site_type_symbol
_atom_site_fract_x
_atom_site_fract_y
_atom_site_fract_z
_atom_site_U_iso_or_equiv
_atom_site_adp_type
_atom_site_occupancy
_atom_site_symmetry_multiplicity
_atom_site_calc_flag
Fe Fe 0.25834(3) 0.34242(3) -0.09000(3) 0.03630(16) Uani 1 1 d
Cl1 Cl 0.29151(7) 0.50846(6) -0.09310(6) 0.0512(2) Uani 1 1 d
Cl2 Cl 0.12612(7) 0.33139(6) -0.24091(6) 0.0487(2) Uani 1 1 d
N1 N 0.3532(2) 0.33326(18) 0.07183(18) 0.0370(6) Uani 1 1 d
N2 N 0.2774(2) 0.1904(2) -0.06651(19) 0.0441(7) Uani 1 1 d
N3 N 0.4380(2) 0.31834(19) -0.10754(19) 0.0417(7) Uani 1 1 d
N4 N 0.3512(3) 0.3062(3) -0.3709(3) 0.0837(12) Uani 1 1 d
N5 N 0.1344(2) 0.35349(19) 0.02664(19) 0.0412(7) Uani 1 1 d
N6 N -0.0798(3) 0.2347(3) -0.1284(3) 0.0842(12) Uani 1 1 d
N7 N 0.1424(6) 0.0744(5) 0.1551(5) 0.164(3) Uani 1 1 d
C1 C 0.3407(3) 0.2365(3) 0.1102(2) 0.0464(9) Uani 1 1 d
H1A H 0.2747 0.2341 0.1404 0.056 Uiso 1 1 calc
H1B H 0.4051 0.2214 0.1652 0.056 Uiso 1 1 calc
C2 C 0.3306(3) 0.1637(2) 0.0271(2) 0.0431(8) Uani 1 1 d
C3 C 0.3722(3) 0.0735(3) 0.0461(3) 0.0586(10) Uani 1 1 d
H3 H 0.4115 0.0563 0.1126 0.070 Uiso 1 1 calc
C4 C 0.3559(4) 0.0097(3) -0.0326(4) 0.0734(12) Uani 1 1 d
H4 H 0.3826 -0.0528 -0.0208 0.088 Uiso 1 1 calc
C5 C 0.3010(4) 0.0363(3) -0.1279(3) 0.0750(12) Uani 1 1 d
H5 H 0.2891 -0.0074 -0.1831 0.090 Uiso 1 1 calc
C6 C 0.2632(3) 0.1268(3) -0.1431(3) 0.0590(10) Uani 1 1 d
H6 H 0.2258 0.1453 -0.2099 0.071 Uiso 1 1 calc
C7 C 0.4693(2) 0.3541(2) 0.0732(2) 0.0449(9) Uani 1 1 d
H7A H 0.5151 0.3293 0.1376 0.054 Uiso 1 1 calc
H7B H 0.4794 0.4232 0.0730 0.054 Uiso 1 1 calc
C8 C 0.5079(2) 0.3125(2) -0.0167(2) 0.0413(8) Uani 1 1 d
C9 C 0.6122(3) 0.2762(3) -0.0053(3) 0.0490(9) Uani 1 1 d
H9 H 0.6586 0.2715 0.0608 0.059 Uiso 1 1 calc
C10 C 0.6480(3) 0.2469(3) -0.0907(3) 0.0622(11) Uani 1 1 d
H10 H 0.7193 0.2208 -0.0844 0.075 Uiso 1 1 calc
C11 C 0.5798(3) 0.2559(3) -0.1849(3) 0.0606(10) Uani 1 1 d
H11 H 0.6038 0.2385 -0.2455 0.073 Uiso 1 1 calc
C12 C 0.4755(3) 0.2908(3) -0.1905(3) 0.0497(9) Uani 1 1 d
C13 C 0.4026(3) 0.2996(3) -0.2892(3) 0.0599(10) Uani 1 1 d
C14 C 0.3075(3) 0.4030(3) 0.1331(2) 0.0454(8) Uani 1 1 d
H14A H 0.3346 0.4664 0.1199 0.054 Uiso 1 1 calc
H14B H 0.3338 0.3889 0.2070 0.054 Uiso 1 1 calc
C15 C 0.1844(3) 0.4037(2) 0.1086(2) 0.0418(8) Uani 1 1 d
C16 C 0.1258(3) 0.4539(3) 0.1686(3) 0.0536(9) Uani 1 1 d
H16 H 0.1636 0.4889 0.2261 0.064 Uiso 1 1 calc
C17 C 0.0137(3) 0.4531(3) 0.1451(3) 0.0599(10) Uani 1 1 d
H17 H -0.0270 0.4901 0.1834 0.072 Uiso 1 1 calc
C18 C -0.0389(3) 0.3982(3) 0.0655(3) 0.0550(10) Uani 1 1 d
H18 H -0.1167 0.3938 0.0496 0.066 Uiso 1 1 calc
C19 C 0.0239(3) 0.3492(3) 0.0088(2) 0.0475(9) Uani 1 1 d
C20 C -0.0307(3) 0.2859(3) -0.0719(3) 0.0575(10) Uani 1 1 d
C21 C -0.0342(8) -0.0170(8) 0.1198(15) 0.446(16) Uani 1 1 d
H21A H -0.0238 -0.0713 0.1662 0.669 Uiso 1 1 calc
H21B H -0.0568 -0.0389 0.0486 0.669 Uiso 1 1 calc
H21C H -0.0911 0.0242 0.1364 0.669 Uiso 1 1 calc
C22 C 0.0656(7) 0.0336(7) 0.1313(11) 0.240(6) Uani 1 1 d

loop_
_atom_site_aniso_label
_atom_site_aniso_U_11
_atom_site_aniso_U_22
_atom_site_aniso_U_33
_atom_site_aniso_U_23
_atom_site_aniso_U_13
_atom_site_aniso_U_12
Fe 0.0341(3) 0.0370(3) 0.0356(3) -0.0013(2) 0.00206(19) 0.0010(2)
Cl1 0.0471(5) 0.0369(5) 0.0676(6) -0.0015(4) 0.0078(4) -0.0030(4)
Cl2 0.0459(5) 0.0561(6) 0.0396(4) 0.0002(4) -0.0012(4) -0.0064(4)
N1 0.0385(14) 0.0375(17) 0.0341(13) -0.0049(12) 0.0060(11) 0.0023(12)
N2 0.0460(16) 0.0380(17) 0.0455(15) -0.0039(13) 0.0032(13) -0.0012(13)
N3 0.0382(15) 0.0436(18) 0.0432(15) -0.0040(13) 0.0079(13) 0.0013(12)
N4 0.065(2) 0.130(4) 0.054(2) -0.012(2) 0.0091(19) 0.004(2)
N5 0.0367(15) 0.0471(18) 0.0397(14) 0.0007(13) 0.0077(12) 0.0022(13)
N6 0.059(2) 0.131(4) 0.063(2) -0.015(2) 0.0139(18) -0.032(2)
N7 0.144(6) 0.169(7) 0.190(6) 0.006(5) 0.057(5) -0.004(5)
C1 0.047(2) 0.051(2) 0.0392(17) 0.0034(16) 0.0055(16) 0.0080(17)
C2 0.0440(19) 0.042(2) 0.0446(19) 0.0013(16) 0.0122(16) 0.0014(16)
C3 0.067(3) 0.045(2) 0.065(2) 0.011(2) 0.014(2) 0.0110(19)
C4 0.096(3) 0.035(2) 0.091(3) -0.001(2) 0.024(3) 0.006(2)
C5 0.096(3) 0.046(3) 0.083(3) -0.018(2) 0.019(3) 0.002(2)
C6 0.070(3) 0.047(3) 0.058(2) -0.0111(19) 0.007(2) -0.005(2)
C7 0.0327(18) 0.054(2) 0.0449(18) -0.0059(16) 0.0003(15) 0.0015(15)
C8 0.0344(18) 0.039(2) 0.0497(19) -0.0014(15) 0.0076(16) -0.0017(15)
C9 0.0347(18) 0.054(2) 0.057(2) -0.0038(18) 0.0067(16) 0.0010(16)
C10 0.036(2) 0.069(3) 0.083(3) -0.012(2) 0.014(2) 0.0059(18)
C11 0.047(2) 0.073(3) 0.068(2) -0.020(2) 0.025(2) 0.001(2)
C12 0.042(2) 0.057(3) 0.050(2) -0.0088(18) 0.0116(17) -0.0029(17)
C13 0.052(2) 0.079(3) 0.054(2) -0.010(2) 0.021(2) 0.000(2)
C14 0.0432(19) 0.050(2) 0.0425(17) -0.0136(16) 0.0074(15) -0.0002(16)
C15 0.0467(19) 0.040(2) 0.0397(17) 0.0001(15) 0.0114(16) 0.0052(16)
C16 0.062(2) 0.052(2) 0.051(2) -0.0074(18) 0.0209(19) 0.0055(19)
C17 0.061(3) 0.059(3) 0.068(2) 0.004(2) 0.031(2) 0.016(2)
C18 0.041(2) 0.063(3) 0.065(2) 0.016(2) 0.0220(19) 0.0138(19)
C19 0.0390(19) 0.056(3) 0.0479(19) 0.0097(17) 0.0110(17) 0.0017(17)
C20 0.041(2) 0.087(3) 0.046(2) 0.004(2) 0.0105(18) -0.002(2)
C21 0.094(7) 0.164(10) 0.99(5) -0.041(17) -0.081(13) -0.036(6)
C22 0.097(6) 0.122(8) 0.473(19) 0.019(9) -0.004(9) 0.006(5)

loop_
_atom_type_symbol
_atom_type_description
_atom_type_scat_dispersion_real
_atom_type_scat_dispersion_imag
_atom_type_scat_source
C C 0.0033 0.0016 'International Tables Vol C Tables 4.2.6.8 and 6.1.1.4'
H H 0.0000 0.0000 'International Tables Vol C Tables 4.2.6.8 and 6.1.1.4'
N N 0.0061 0.0033 'International Tables Vol C Tables 4.2.6.8 and 6.1.1.4'
Cl Cl 0.1484 0.1585 'International Tables Vol C Tables 4.2.6.8 and 6.1.1.4'
Fe Fe 0.3463 0.8444 'International Tables Vol C Tables 4.2.6.8 and 6.1.1.4'

loop_
_geom_angle_atom_site_label_1
_geom_angle_atom_site_label_2
_geom_angle_atom_site_label_3
_geom_angle
N2 Fe N1 77.59(9)
N2 Fe Cl2 95.33(7)
N1 Fe Cl2 165.28(7)
N2 Fe N3 77.95(10)
N1 Fe N3 76.21(9)
Cl2 Fe N3 115.30(7)
N2 Fe Cl1 163.76(7)
N1 Fe Cl1 90.89(7)
Cl2 Fe Cl1 98.35(3)
N3 Fe Cl1 88.28(7)
N2 Fe N5 92.14(10)
N1 Fe N5 70.39(9)
Cl2 Fe N5 97.30(6)
N3 Fe N5 146.49(9)
Cl1 Fe N5 94.75(7)
C14 N1 C7 110.5(2)
C14 N1 C1 110.6(2)
C7 N1 C1 110.8(2)
C14 N1 Fe 107.85(18)
C7 N1 Fe 108.70(18)
C1 N1 Fe 108.23(17)
C2 N2 C6 118.5(3)
C2 N2 Fe 115.5(2)
C6 N2 Fe 124.1(2)
C8 N3 C12 116.9(3)
C8 N3 Fe 112.15(19)
C12 N3 Fe 129.3(2)
C15 N5 C19 116.7(3)
C15 N5 Fe 107.9(2)
C19 N5 Fe 130.6(2)
N1 C1 C2 112.5(2)
N1 C1 H1A 109.1
C2 C1 H1A 109.1
N1 C1 H1B 109.1
C2 C1 H1B 109.1
H1A C1 H1B 107.8
N2 C2 C3 121.7(3)
N2 C2 C1 116.1(3)
C3 C2 C1 122.1(3)
C4 C3 C2 118.9(3)
C4 C3 H3 120.6
C2 C3 H3 120.6
C5 C4 C3 119.7(4)
C5 C4 H4 120.2
C3 C4 H4 120.2
C4 C5 C6 119.2(4)
C4 C5 H5 120.4
C6 C5 H5 120.4
N2 C6 C5 122.1(3)
N2 C6 H6 118.9
C5 C6 H6 118.9
N1 C7 C8 112.9(2)
N1 C7 H7A 109.0
C8 C7 H7A 109.0
N1 C7 H7B 109.0
C8 C7 H7B 109.0
H7A C7 H7B 107.8
N3 C8 C9 122.9(3)
N3 C8 C7 116.1(3)
C9 C8 C7 120.9(3)
C10 C9 C8 119.2(3)
C10 C9 H9 120.4
C8 C9 H9 120.4
C11 C10 C9 119.0(3)
C11 C10 H10 120.5
C9 C10 H10 120.5
C10 C11 C12 118.8(3)
C10 C11 H11 120.6
C12 C11 H11 120.6
N3 C12 C11 123.1(3)
N3 C12 C13 117.6(3)
C11 C12 C13 119.3(3)
N4 C13 C12 174.9(4)
N1 C14 C15 112.4(2)
N1 C14 H14A 109.1
C15 C14 H14A 109.1
N1 C14 H14B 109.1
C15 C14 H14B 109.1
H14A C14 H14B 107.9
N5 C15 C16 122.1(3)
N5 C15 C14 116.9(3)
C16 C15 C14 121.0(3)
C17 C16 C15 120.0(3)
C17 C16 H16 120.0
C15 C16 H16 120.0
C16 C17 C18 119.0(3)
C16 C17 H17 120.5
C18 C17 H17 120.5
C17 C18 C19 118.4(3)
C17 C18 H18 120.8
C19 C18 H18 120.8
N5 C19 C18 123.7(3)
N5 C19 C20 117.4(3)
C18 C19 C20 118.9(3)
N6 C20 C19 173.4(4)
C22 C21 H21A 109.5
C22 C21 H21B 109.5
H21A C21 H21B 109.5
C22 C21 H21C 109.5
H21A C21 H21C 109.5
H21B C21 H21C 109.5
N7 C22 C21 169.6(19)

loop_
_geom_bond_atom_site_label_1
_geom_bond_atom_site_label_2
_geom_bond_distance
Fe N2 2.189(3)
Fe N1 2.234(2)
Fe Cl2 2.3217(8)
Fe N3 2.325(3)
Fe Cl1 2.3976(10)
Fe N5 2.414(3)
N1 C14 1.473(4)
N1 C7 1.473(4)
N1 C1 1.487(4)
N2 C2 1.337(4)
N2 C6 1.346(4)
N3 C8 1.337(4)
N3 C12 1.345(4)
N4 C13 1.145(4)
N5 C15 1.343(4)
N5 C19 1.350(4)
N6 C20 1.130(5)
N7 C22 1.108(9)
C1 C2 1.501(4)
C1 H1A 0.9900
C1 H1B 0.9900
C2 C3 1.386(5)
C3 C4 1.368(5)
C3 H3 0.9500
C4 C5 1.363(6)
C4 H4 0.9500
C5 C6 1.371(6)
C5 H5 0.9500
C6 H6 0.9500
C7 C8 1.502(4)
C7 H7A 0.9900
C7 H7B 0.9900
C8 C9 1.377(4)
C9 C10 1.369(5)
C9 H9 0.9500
C10 C11 1.367(5)
C10 H10 0.9500
C11 C12 1.379(5)
C11 H11 0.9500
C12 C13 1.438(5)
C14 C15 1.501(4)
C14 H14A 0.9900
C14 H14B 0.9900
C15 C16 1.387(4)
C16 C17 1.367(5)
C16 H16 0.9500
C17 C18 1.367(5)
C17 H17 0.9500
C18 C19 1.385(5)
C18 H18 0.9500
C19 C20 1.456(5)
C21 C22 1.417(12)
C21 H21A 0.9800
C21 H21B 0.9800
C21 H21C 0.9800
